data_7109267
loop_
_publ_author_name
'Joana Zambrana'
'Pedro Romea'
'Felix Urpi'

_publ_section_title
;
 Stereoselective titanium-mediated aldol reactions of a chiral isopropyl
 ketone
;
_journal_name_full Chem.Commun.
_journal_page_first 4507
_journal_paper_doi 10.1039/c3cc41640b
_journal_volume 49
_journal_year 2013
_chemical_formula_moiety 'C21 H26 O3'
_chemical_formula_sum 'C21 H26 O3'
_chemical_formula_weight 326.42
_chemical_name_systematic
;
?
;
_space_group_IT_number 2
_symmetry_cell_setting triclinic
_symmetry_space_group_name_Hall '-P 1'
_symmetry_space_group_name_H-M 'P -1'
_atom_sites_solution_hydrogens geom
_atom_sites_solution_primary direct
_atom_sites_solution_secondary difmap
_audit_creation_method SHELXL-97
_cell_angle_alpha 108.28(2)
_cell_angle_beta 99.72(4)
_cell_angle_gamma 104.90(3)
_cell_formula_units_Z 2
_cell_length_a 8.284(7)
_cell_length_b 9.776(2)
_cell_length_c 12.577(3)
_cell_measurement_reflns_used 25
_cell_measurement_temperature 293(2)
_cell_measurement_theta_max 21
_cell_measurement_theta_min 12
_cell_volume 899.4(9)
_computing_cell_refinement 'CAD-4/PC (Kretschmar, 1996)'
_computing_data_collection 'CAD-4/PC (Kretschmar, 1996)'
_computing_data_reduction 'XCAD4 (Harms and Wocadlo, 1995)'
_computing_molecular_graphics 'ORTEP (Brueggermann and Smith, 1990)'
_computing_publication_material 'PLATON (Spek, 1990)'
_computing_structure_refinement 'SHELXL-97 (Sheldrick, 1997)'
_computing_structure_solution 'SHELXS-97 (Sheldrick, 1997)'
_diffrn_ambient_temperature 293(2)
_diffrn_measured_fraction_theta_full 1.000
_diffrn_measured_fraction_theta_max 1.000
_diffrn_measurement_device_type 'ENRAF-NONIUS, CAD4'
_diffrn_measurement_method \w--2\q
_diffrn_radiation_monochromator graphite
_diffrn_radiation_source 'fine-focus sealed tube'
_diffrn_radiation_type MoK\a
_diffrn_radiation_wavelength 0.71073
_diffrn_reflns_av_R_equivalents 0.0307
_diffrn_reflns_av_sigmaI/netI 0.0762
_diffrn_reflns_limit_h_max 11
_diffrn_reflns_limit_h_min -11
_diffrn_reflns_limit_k_max 13
_diffrn_reflns_limit_k_min -13
_diffrn_reflns_limit_l_max 17
_diffrn_reflns_limit_l_min 0
_diffrn_reflns_number 5243
_diffrn_reflns_theta_full 29.97
_diffrn_reflns_theta_max 29.97
_diffrn_reflns_theta_min 2.33
_diffrn_standards_interval_time '120 min'
_diffrn_standards_number 3
_exptl_absorpt_coefficient_mu 0.079
_exptl_absorpt_correction_T_max 0.99
_exptl_absorpt_correction_T_min 0.98
_exptl_absorpt_correction_type empirical
_exptl_absorpt_process_details sadabs
_exptl_crystal_colour colourless
_exptl_crystal_density_diffrn 1.205
_exptl_crystal_density_method 'not measured'
_exptl_crystal_description prism
_exptl_crystal_F_000 352
_exptl_crystal_size_max 0.2
_exptl_crystal_size_mid 0.1
_exptl_crystal_size_min 0.1
_refine_diff_density_max 0.148
_refine_diff_density_min -0.239
_refine_diff_density_rms 0.033
_refine_ls_extinction_method none
_refine_ls_goodness_of_fit_ref 0.884
_refine_ls_hydrogen_treatment constr
_refine_ls_matrix_type full
_refine_ls_number_parameters 217
_refine_ls_number_reflns 5243
_refine_ls_number_restraints 12
_refine_ls_restrained_S_all 0.894
_refine_ls_R_factor_all 0.1219
_refine_ls_R_factor_gt 0.0357
_refine_ls_shift/su_max 0.001
_refine_ls_shift/su_mean 0.000
_refine_ls_structure_factor_coef Fsqd
_refine_ls_weighting_details 'calc w=1/[\s^2^(Fo^2^)+(0.0404P)^2^+0.0000P] where P=(Fo^2^+2Fc^2^)/3'
_refine_ls_weighting_scheme calc
_refine_ls_wR_factor_gt 0.0765
_refine_ls_wR_factor_ref 0.0979
_reflns_number_gt 2488
_reflns_number_total 5243
_reflns_threshold_expression >2sigma(I)
_cod_data_source_file c3cc41640b.txt
_cod_data_source_block uroc10a
_cod_original_cell_volume 899.4(8)
_cod_original_sg_symbol_H-M P-1
_cod_database_code 7109267

loop_
_symmetry_equiv_pos_as_xyz
'x, y, z'
'-x, -y, -z'

loop_
_atom_site_label
_atom_site_type_symbol
_atom_site_fract_x
_atom_site_fract_y
_atom_site_fract_z
_atom_site_U_iso_or_equiv
_atom_site_adp_type
_atom_site_occupancy
_atom_site_symmetry_multiplicity
_atom_site_calc_flag
_atom_site_refinement_flags
O1 O 0.98178(11) 0.65580(10) 0.31787(8) 0.0484(2) Uani 1 1 d .
O2 O 0.60795(11) 0.53389(10) 0.11554(8) 0.0463(2) Uani 1 1 d U
O3 O 0.26760(11) 0.31908(11) 0.04860(8) 0.0529(3) Uani 1 1 d U
H3O H 0.3364 0.3610 0.0194 0.079 Uiso 1 1 calc R
C1 C 1.38693(17) 0.79881(15) 0.45568(12) 0.0517(3) Uani 1 1 d U
H1 H 1.3414 0.7827 0.5151 0.062 Uiso 1 1 calc R
C2 C 1.55631(19) 0.80169(17) 0.45724(15) 0.0632(4) Uani 1 1 d U
H2 H 1.6241 0.7890 0.5180 0.076 Uiso 1 1 calc R
C3 C 1.6224(2) 0.82337(17) 0.36882(16) 0.0685(5) Uani 1 1 d .
H3 H 1.7343 0.8225 0.3684 0.082 Uiso 1 1 calc R
C4 C 1.5240(2) 0.84644(18) 0.28083(15) 0.0711(5) Uani 1 1 d .
H4 H 1.5702 0.8632 0.2218 0.085 Uiso 1 1 calc R
C5 C 1.35562(18) 0.84485(16) 0.27987(13) 0.0573(4) Uani 1 1 d U
H5 H 1.2897 0.8609 0.2202 0.069 Uiso 1 1 calc R
C6 C 1.28564(17) 0.81975(15) 0.36654(12) 0.0448(3) Uani 1 1 d U
C7 C 1.09942(16) 0.80940(16) 0.36302(13) 0.0522(4) Uani 1 1 d U
H7A H 1.0935 0.8609 0.4412 0.063 Uiso 1 1 calc R
H7B H 1.0625 0.8627 0.3153 0.063 Uiso 1 1 calc R
C8 C 0.96704(15) 0.57788(15) 0.19927(11) 0.0444(3) Uani 1 1 d U
H8A H 1.0762 0.5630 0.1908 0.053 Uiso 1 1 calc R
H8B H 0.9406 0.6382 0.1548 0.053 Uiso 1 1 calc R
C9 C 0.82402(14) 0.42453(14) 0.15345(11) 0.0393(3) Uani 1 1 d U
H9 H 0.8475 0.3676 0.2026 0.047 Uiso 1 1 calc R
C10 C 0.64680(14) 0.44297(13) 0.15323(10) 0.0349(3) Uani 1 1 d U
C11 C 0.52114(14) 0.34619(14) 0.19832(10) 0.0367(3) Uani 1 1 d U
C12 C 0.34253(15) 0.37143(14) 0.17095(11) 0.0394(3) Uani 1 1 d U
H12 H 0.3622 0.4813 0.2045 0.047 Uiso 1 1 calc R
C13 C 0.20858(14) 0.29164(14) 0.21999(11) 0.0376(3) Uani 1 1 d U
C14 C 0.09682(16) 0.14387(15) 0.15578(12) 0.0485(3) Uani 1 1 d .
H14 H 0.1050 0.0921 0.0821 0.058 Uiso 1 1 calc R
C15 C -0.02665(17) 0.07259(17) 0.20013(13) 0.0549(4) Uani 1 1 d .
H15 H -0.1009 -0.0264 0.1560 0.066 Uiso 1 1 calc R
C16 C -0.04022(17) 0.14691(17) 0.30844(13) 0.0536(4) Uani 1 1 d .
H16 H -0.1229 0.0985 0.3382 0.064 Uiso 1 1 calc R
C17 C 0.06911(17) 0.29363(17) 0.37306(13) 0.0528(4) Uani 1 1 d .
H17 H 0.0606 0.3447 0.4468 0.063 Uiso 1 1 calc R
C18 C 0.19173(16) 0.36538(15) 0.32837(12) 0.0450(3) Uani 1 1 d U
H18 H 0.2640 0.4651 0.3723 0.054 Uiso 1 1 calc R
C19 C 0.81952(18) 0.33410(17) 0.02920(12) 0.0560(4) Uani 1 1 d U
H19A H 0.7297 0.2366 0.0007 0.084 Uiso 1 1 calc R
H19B H 0.9295 0.3194 0.0280 0.084 Uiso 1 1 calc R
H19C H 0.7965 0.3893 -0.0194 0.084 Uiso 1 1 calc R
C20 C 0.50058(18) 0.17685(15) 0.14257(13) 0.0552(4) Uani 1 1 d U
H20A H 0.4207 0.1185 0.1720 0.083 Uiso 1 1 calc R
H20B H 0.6113 0.1634 0.1611 0.083 Uiso 1 1 calc R
H20C H 0.4569 0.1426 0.0597 0.083 Uiso 1 1 calc R
C21 C 0.60035(17) 0.40452(17) 0.32974(11) 0.0503(3) Uani 1 1 d U
H21A H 0.5259 0.3472 0.3627 0.075 Uiso 1 1 calc R
H21B H 0.6126 0.5106 0.3640 0.075 Uiso 1 1 calc R
H21C H 0.7123 0.3924 0.3450 0.075 Uiso 1 1 calc R

loop_
_atom_site_aniso_label
_atom_site_aniso_U_11
_atom_site_aniso_U_22
_atom_site_aniso_U_33
_atom_site_aniso_U_23
_atom_site_aniso_U_13
_atom_site_aniso_U_12
O1 0.0400(5) 0.0543(6) 0.0493(6) 0.0199(5) 0.0130(4) 0.0120(4)
O2 0.0387(5) 0.0527(6) 0.0551(6) 0.0290(5) 0.0137(4) 0.0156(4)
O3 0.0382(5) 0.0681(6) 0.0534(5) 0.0315(5) 0.0097(4) 0.0099(5)
C1 0.0502(7) 0.0488(8) 0.0566(8) 0.0224(7) 0.0133(6) 0.0148(7)
C2 0.0504(8) 0.0600(10) 0.0770(11) 0.0267(9) 0.0107(8) 0.0177(8)
C3 0.0474(9) 0.0623(11) 0.0900(13) 0.0216(10) 0.0214(9) 0.0156(8)
C4 0.0593(10) 0.0719(11) 0.0754(12) 0.0238(10) 0.0245(9) 0.0117(9)
C5 0.0503(9) 0.0609(10) 0.0564(9) 0.0220(8) 0.0146(7) 0.0116(7)
C6 0.0391(6) 0.0409(7) 0.0496(8) 0.0142(6) 0.0102(5) 0.0100(6)
C7 0.0437(7) 0.0524(9) 0.0592(9) 0.0197(7) 0.0136(7) 0.0155(7)
C8 0.0333(7) 0.0534(7) 0.0476(8) 0.0214(7) 0.0117(6) 0.0125(5)
C9 0.0308(6) 0.0465(7) 0.0441(7) 0.0208(6) 0.0104(5) 0.0138(5)
C10 0.0287(6) 0.0395(7) 0.0357(7) 0.0147(6) 0.0077(5) 0.0099(5)
C11 0.0288(6) 0.0427(6) 0.0435(6) 0.0215(6) 0.0108(5) 0.0124(5)
C12 0.0335(6) 0.0381(7) 0.0478(6) 0.0191(6) 0.0108(5) 0.0103(5)
C13 0.0271(6) 0.0422(7) 0.0456(7) 0.0209(6) 0.0083(5) 0.0106(5)
C14 0.0408(7) 0.0507(9) 0.0508(8) 0.0192(7) 0.0114(6) 0.0106(7)
C15 0.0447(8) 0.0536(9) 0.0611(10) 0.0229(8) 0.0108(7) 0.0083(7)
C16 0.0426(8) 0.0611(10) 0.0617(10) 0.0307(8) 0.0164(7) 0.0135(7)
C17 0.0443(8) 0.0626(10) 0.0562(9) 0.0254(8) 0.0162(7) 0.0199(7)
C18 0.0361(7) 0.0467(8) 0.0508(7) 0.0180(6) 0.0118(6) 0.0121(6)
C19 0.0502(8) 0.0630(9) 0.0572(9) 0.0229(7) 0.0181(7) 0.0201(7)
C20 0.0480(8) 0.0490(7) 0.0725(10) 0.0252(7) 0.0191(7) 0.0177(7)
C21 0.0405(7) 0.0653(9) 0.0490(7) 0.0278(7) 0.0110(6) 0.0168(7)

loop_
_atom_type_symbol
_atom_type_description
_atom_type_scat_dispersion_real
_atom_type_scat_dispersion_imag
_atom_type_scat_source
C C 0.0033 0.0016 'International Tables Vol C Tables 4.2.6.8 and 6.1.1.4'
H H 0.0000 0.0000 'International Tables Vol C Tables 4.2.6.8 and 6.1.1.4'
O O 0.0106 0.0060 'International Tables Vol C Tables 4.2.6.8 and 6.1.1.4'

loop_
_geom_angle_atom_site_label_1
_geom_angle_atom_site_label_2
_geom_angle_atom_site_label_3
_geom_angle
C8 O1 C7 112.55(11)
C12 O3 H3O 109.5
C6 C1 C2 120.69(14)
C6 C1 H1 119.7
C2 C1 H1 119.7
C3 C2 C1 119.60(15)
C3 C2 H2 120.2
C1 C2 H2 120.2
C2 C3 C4 120.20(16)
C2 C3 H3 119.9
C4 C3 H3 119.9
C3 C4 C5 120.14(16)
C3 C4 H4 119.9
C5 C4 H4 119.9
C6 C5 C4 120.46(15)
C6 C5 H5 119.8
C4 C5 H5 119.8
C5 C6 C1 118.88(13)
C5 C6 C7 120.94(13)
C1 C6 C7 120.15(13)
O1 C7 C6 113.55(11)
O1 C7 H7A 108.9
C6 C7 H7A 108.9
O1 C7 H7B 108.9
C6 C7 H7B 108.9
H7A C7 H7B 107.7
O1 C8 C9 109.57(11)
O1 C8 H8A 109.8
C9 C8 H8A 109.8
O1 C8 H8B 109.8
C9 C8 H8B 109.8
H8A C8 H8B 108.2
C8 C9 C19 109.62(11)
C8 C9 C10 111.52(11)
C19 C9 C10 108.38(11)
C8 C9 H9 109.1
C19 C9 H9 109.1
C10 C9 H9 109.1
O2 C10 C9 118.86(11)
O2 C10 C11 121.38(11)
C9 C10 C11 119.75(11)
C10 C11 C21 106.01(11)
C10 C11 C20 111.07(10)
C21 C11 C20 110.01(11)
C10 C11 C12 108.41(10)
C21 C11 C12 110.58(11)
C20 C11 C12 110.65(11)
O3 C12 C13 106.97(11)
O3 C12 C11 111.32(11)
C13 C12 C11 114.10(11)
O3 C12 H12 108.1
C13 C12 H12 108.1
C11 C12 H12 108.1
C18 C13 C14 118.07(12)
C18 C13 C12 120.92(12)
C14 C13 C12 121.00(12)
C15 C14 C13 120.77(13)
C15 C14 H14 119.6
C13 C14 H14 119.6
C16 C15 C14 120.37(14)
C16 C15 H15 119.8
C14 C15 H15 119.8
C15 C16 C17 119.61(14)
C15 C16 H16 120.2
C17 C16 H16 120.2
C16 C17 C18 120.04(14)
C16 C17 H17 120.0
C18 C17 H17 120.0
C13 C18 C17 121.14(13)
C13 C18 H18 119.4
C17 C18 H18 119.4
C9 C19 H19A 109.5
C9 C19 H19B 109.5
H19A C19 H19B 109.5
C9 C19 H19C 109.5
H19A C19 H19C 109.5
H19B C19 H19C 109.5
C11 C20 H20A 109.5
C11 C20 H20B 109.5
H20A C20 H20B 109.5
C11 C20 H20C 109.5
H20A C20 H20C 109.5
H20B C20 H20C 109.5
C11 C21 H21A 109.5
C11 C21 H21B 109.5
H21A C21 H21B 109.5
C11 C21 H21C 109.5
H21A C21 H21C 109.5
H21B C21 H21C 109.5

loop_
_geom_bond_atom_site_label_1
_geom_bond_atom_site_label_2
_geom_bond_distance
O1 C8 1.4135(15)
O1 C7 1.4326(17)
O2 C10 1.2158(14)
O3 C12 1.4266(16)
O3 H3O 0.8200
C1 C6 1.3847(19)
C1 C2 1.393(2)
C1 H1 0.9300
C2 C3 1.369(2)
C2 H2 0.9300
C3 C4 1.374(2)
C3 H3 0.9300
C4 C5 1.389(2)
C4 H4 0.9300
C5 C6 1.3757(19)
C5 H5 0.9300
C6 C7 1.512(2)
C7 H7A 0.9700
C7 H7B 0.9700
C8 C9 1.5157(19)
C8 H8A 0.9700
C8 H8B 0.9700
C9 C19 1.5237(18)
C9 C10 1.524(2)
C9 H9 0.9800
C10 C11 1.5264(17)
C11 C21 1.5290(18)
C11 C20 1.5322(18)
C11 C12 1.561(2)
C12 C13 1.5192(18)
C12 H12 0.9800
C13 C18 1.3773(17)
C13 C14 1.3871(19)
C14 C15 1.383(2)
C14 H14 0.9300
C15 C16 1.367(2)
C15 H15 0.9300
C16 C17 1.375(2)
C16 H16 0.9300
C17 C18 1.3832(19)
C17 H17 0.9300
C18 H18 0.9300
C19 H19A 0.9600
C19 H19B 0.9600
C19 H19C 0.9600
C20 H20A 0.9600
C20 H20B 0.9600
C20 H20C 0.9600
C21 H21A 0.9600
C21 H21B 0.9600
C21 H21C 0.9600
